data_7102907
loop_
_publ_author_name
'Pang, Keliang'
'Tanski, Joseph M'
'Parkin, Gerard'

_publ_section_title
;
 Reactivity of the Ni--&gt;B dative sigma-bond in the nickel boratrane
 compounds [kappa4-B(mimBut)3]NiX (X=Cl, OAc, NCS, N3): synthesis of a
 series of B-functionalized
 tris(2-mercapto-1-tert-butylimidazolyl)borato complexes, [YTmBut)]NiZ.
;
_journal_issue 8
_journal_name_full 'Chemical communications (Cambridge, England)'
_journal_page_first 1008
_journal_page_last 1010
_journal_paper_doi 10.1039/b714466k
_journal_year 2008
_chemical_formula_sum 'C21 H33 B Cl N6 Ni S3'
_chemical_formula_weight 570.68
_chemical_name_systematic
;
?
;
_space_group_IT_number 161
_symmetry_cell_setting rhombohedral
_symmetry_space_group_name_Hall 'R 3 -2"c'
_symmetry_space_group_name_H-M 'R 3 c :H'
_atom_sites_solution_hydrogens geom
_atom_sites_solution_primary direct
_atom_sites_solution_secondary difmap
_audit_creation_method SHELXL-97
_cell_angle_alpha 90.00
_cell_angle_beta 90.00
_cell_angle_gamma 120.00
_cell_formula_units_Z 6
_cell_length_a 15.8290(6)
_cell_length_b 15.8290(6)
_cell_length_c 18.4495(13)
_cell_measurement_reflns_used 3260
_cell_measurement_temperature 243(2)
_cell_measurement_theta_max 27.45
_cell_measurement_theta_min 2.57
_cell_volume 4003.3(4)
_computing_cell_refinement 'Bruker SMART'
_computing_data_collection 'Bruker SMART'
_computing_data_reduction 'Bruker SAINT'
_computing_molecular_graphics 'Bruker SHELXTL'
_computing_publication_material 'Bruker SHELXTL'
_computing_structure_refinement 'SHELXL-97 (Sheldrick, 1997)'
_computing_structure_solution 'SHELXS-97 (Sheldrick, 1990)'
_diffrn_ambient_temperature 243(2)
_diffrn_measured_fraction_theta_full 0.976
_diffrn_measured_fraction_theta_max 0.976
_diffrn_measurement_device_type 'CCD area detector'
_diffrn_measurement_method 'phi and omega scans'
_diffrn_radiation_monochromator graphite
_diffrn_radiation_source 'fine-focus sealed tube'
_diffrn_radiation_type MoK\a
_diffrn_radiation_wavelength 0.71073
_diffrn_reflns_av_R_equivalents 0.0439
_diffrn_reflns_av_sigmaI/netI 0.0350
_diffrn_reflns_limit_h_max 21
_diffrn_reflns_limit_h_min -20
_diffrn_reflns_limit_k_max 19
_diffrn_reflns_limit_k_min -20
_diffrn_reflns_limit_l_max 24
_diffrn_reflns_limit_l_min -10
_diffrn_reflns_number 8807
_diffrn_reflns_theta_full 28.28
_diffrn_reflns_theta_max 28.28
_diffrn_reflns_theta_min 2.57
_exptl_absorpt_coefficient_mu 1.084
_exptl_absorpt_correction_T_max 0.9579
_exptl_absorpt_correction_T_min 0.8124
_exptl_absorpt_correction_type empirical
_exptl_absorpt_process_details SADABS
_exptl_crystal_colour Brown
_exptl_crystal_density_diffrn 1.420
_exptl_crystal_density_method 'not measured'
_exptl_crystal_description Plate
_exptl_crystal_F_000 1794
_exptl_crystal_size_max 0.20
_exptl_crystal_size_mid 0.08
_exptl_crystal_size_min 0.04
_refine_diff_density_max 0.332
_refine_diff_density_min -0.331
_refine_diff_density_rms 0.061
_refine_ls_abs_structure_details 'Flack H D (1983), Acta Cryst. A39, 876-881'
_refine_ls_abs_structure_Flack -0.03(3)
_refine_ls_extinction_method none
_refine_ls_goodness_of_fit_ref 1.068
_refine_ls_hydrogen_treatment constr
_refine_ls_matrix_type full
_refine_ls_number_parameters 101
_refine_ls_number_reflns 1568
_refine_ls_number_restraints 1
_refine_ls_restrained_S_all 1.067
_refine_ls_R_factor_all 0.0551
_refine_ls_R_factor_gt 0.0340
_refine_ls_shift/su_max 0.002
_refine_ls_shift/su_mean 0.000
_refine_ls_structure_factor_coef Fsqd
_refine_ls_weighting_details 'calc w=1/[\s^2^(Fo^2^)+(0.0326P)^2^+6.3495P] where P=(Fo^2^+2Fc^2^)/3'
_refine_ls_weighting_scheme calc
_refine_ls_wR_factor_gt 0.0694
_refine_ls_wR_factor_ref 0.0765
_reflns_number_gt 1259
_reflns_number_total 1568
_reflns_threshold_expression >2sigma(I)
_cod_data_source_file b714466k.txt
_cod_data_source_block tmnis10
_cod_depositor_comments
;
The following automatic conversions were performed:
'_symmetry_cell_setting' value 'Rhombohedral' changed to 'rhombohedral'
according to '/home/saulius/struct/CIF-dictionaries/cif_core.dic'
dictionary named 'cif_core.dic' version 2.4.1 from
2010-06-29.

'_exptl_absorpt_correction_type' value 'Empirical' changed to
'empirical' according to
'/home/saulius/struct/CIF-dictionaries/cif_core.dic' dictionary named
'cif_core.dic' version 2.4.1 from 2010-06-29.

Automatic conversion script
Id: cif_fix_enum 1527 2010-12-29 10:47:43Z saulius 
;
_cod_original_sg_symbol_H-M R3c
_cod_database_code 7102907

loop_
_symmetry_equiv_pos_as_xyz
'x, y, z'
'-y, x-y, z'
'-x+y, -x, z'
'-y, -x, z+1/2'
'-x+y, y, z+1/2'
'x, x-y, z+1/2'
'x+2/3, y+1/3, z+1/3'
'-y+2/3, x-y+1/3, z+1/3'
'-x+y+2/3, -x+1/3, z+1/3'
'-y+2/3, -x+1/3, z+5/6'
'-x+y+2/3, y+1/3, z+5/6'
'x+2/3, x-y+1/3, z+5/6'
'x+1/3, y+2/3, z+2/3'
'-y+1/3, x-y+2/3, z+2/3'
'-x+y+1/3, -x+2/3, z+2/3'
'-y+1/3, -x+2/3, z+7/6'
'-x+y+1/3, y+2/3, z+7/6'
'x+1/3, x-y+2/3, z+7/6'

loop_
_atom_site_label
_atom_site_type_symbol
_atom_site_fract_x
_atom_site_fract_y
_atom_site_fract_z
_atom_site_U_iso_or_equiv
_atom_site_adp_type
_atom_site_occupancy
_atom_site_symmetry_multiplicity
_atom_site_calc_flag
_atom_site_refinement_flags
_atom_site_disorder_assembly
_atom_site_disorder_group
Ni Ni 1.0000 1.0000 0.50071(4) 0.02757(18) Uani 1 3 d S . .
Cl Cl 1.0000 1.0000 0.37402(10) 0.0517(6) Uani 1 3 d S . .
S S 0.84698(7) 0.97483(8) 0.50634(6) 0.0444(3) Uani 1 1 d . . .
N1 N 0.9146(2) 1.0131(2) 0.64206(15) 0.0258(6) Uani 1 1 d . . .
N2 N 0.7779(2) 1.0162(2) 0.63336(15) 0.0284(6) Uani 1 1 d . . .
B B 1.0000 1.0000 0.6151(5) 0.0298(17) Uani 1 3 d S . .
C1 C 0.8436(3) 1.0018(3) 0.59618(19) 0.0278(8) Uani 1 1 d . . .
C2 C 0.8929(3) 1.0335(3) 0.71039(18) 0.0331(8) Uani 1 1 d . . .
H2A H 0.9298 1.0438 0.7528 0.040 Uiso 1 1 calc R . .
C3 C 0.8094(3) 1.0359(3) 0.7050(2) 0.0342(9) Uani 1 1 d . . .
H3A H 0.7778 1.0486 0.7430 0.041 Uiso 1 1 calc R . .
C4 C 0.6894(3) 1.0153(3) 0.6031(2) 0.0377(8) Uani 1 1 d . . .
C5 C 0.6195(3) 0.9131(3) 0.5749(3) 0.0545(12) Uani 1 1 d . . .
H5A H 0.6510 0.8968 0.5367 0.082 Uiso 1 1 calc R . .
H5B H 0.5614 0.9111 0.5558 0.082 Uiso 1 1 calc R . .
H5C H 0.6015 0.8665 0.6141 0.082 Uiso 1 1 calc R . .
C6 C 0.7212(4) 1.0909(4) 0.5424(3) 0.0590(13) Uani 1 1 d . . .
H6A H 0.7525 1.0745 0.5042 0.088 Uiso 1 1 calc R . .
H6B H 0.7666 1.1550 0.5616 0.088 Uiso 1 1 calc R . .
H6C H 0.6644 1.0913 0.5230 0.088 Uiso 1 1 calc R . .
C7 C 0.6404(3) 1.0417(4) 0.6630(3) 0.0601(14) Uani 1 1 d . . .
H7A H 0.6849 1.1072 0.6802 0.090 Uiso 1 1 calc R . .
H7B H 0.6233 0.9959 0.7028 0.090 Uiso 1 1 calc R . .
H7C H 0.5818 1.0389 0.6441 0.090 Uiso 1 1 calc R . .

loop_
_atom_site_aniso_label
_atom_site_aniso_U_11
_atom_site_aniso_U_22
_atom_site_aniso_U_33
_atom_site_aniso_U_23
_atom_site_aniso_U_13
_atom_site_aniso_U_12
Ni 0.0310(2) 0.0310(2) 0.0206(4) 0.000 0.000 0.01552(12)
Cl 0.0691(9) 0.0691(9) 0.0170(8) 0.000 0.000 0.0345(4)
S 0.0421(6) 0.0807(9) 0.0233(4) -0.0156(6) -0.0084(5) 0.0403(6)
N1 0.0286(16) 0.0278(15) 0.0200(14) -0.0035(12) -0.0024(12) 0.0133(12)
N2 0.0310(16) 0.0335(17) 0.0240(14) -0.0027(13) -0.0004(12) 0.0186(14)
B 0.026(2) 0.026(2) 0.037(4) 0.000 0.000 0.0130(11)
C1 0.031(2) 0.0305(19) 0.0227(18) -0.0022(14) -0.0016(14) 0.0157(17)
C2 0.034(2) 0.045(2) 0.0185(16) -0.0055(16) -0.0027(15) 0.0187(17)
C3 0.037(2) 0.041(2) 0.0257(17) -0.0108(16) 0.0004(16) 0.0198(18)
C4 0.035(2) 0.054(2) 0.0354(18) 0.001(2) 0.0020(18) 0.0310(19)
C5 0.040(3) 0.066(3) 0.060(3) -0.009(2) -0.010(2) 0.028(2)
C6 0.067(3) 0.079(3) 0.058(3) 0.018(3) 0.010(3) 0.056(3)
C7 0.052(3) 0.106(4) 0.046(3) -0.012(3) -0.003(2) 0.057(3)

loop_
_atom_type_symbol
_atom_type_description
_atom_type_scat_dispersion_real
_atom_type_scat_dispersion_imag
_atom_type_scat_source
C C 0.0033 0.0016 'International Tables Vol C Tables 4.2.6.8 and 6.1.1.4'
H H 0.0000 0.0000 'International Tables Vol C Tables 4.2.6.8 and 6.1.1.4'
B B 0.0013 0.0007 'International Tables Vol C Tables 4.2.6.8 and 6.1.1.4'
N N 0.0061 0.0033 'International Tables Vol C Tables 4.2.6.8 and 6.1.1.4'
S S 0.1246 0.1234 'International Tables Vol C Tables 4.2.6.8 and 6.1.1.4'
Cl Cl 0.1484 0.1585 'International Tables Vol C Tables 4.2.6.8 and 6.1.1.4'
Ni Ni 0.3393 1.1124 'International Tables Vol C Tables 4.2.6.8 and 6.1.1.4'

loop_
_geom_angle_atom_site_label_1
_geom_angle_atom_site_label_2
_geom_angle_atom_site_label_3
_geom_angle
_geom_angle_site_symmetry_1
_geom_angle_site_symmetry_3
_geom_angle_publ_flag
B Ni S 87.36(4) . 3_675 ?
B Ni S 87.36(4) . . ?
S Ni S 119.789(6) 3_675 . ?
B Ni S 87.36(4) . 2_765 ?
S Ni S 119.789(7) 3_675 2_765 ?
S Ni S 119.789(7) . 2_765 ?
B Ni Cl 180.000(2) . . ?
S Ni Cl 92.64(4) 3_675 . ?
S Ni Cl 92.64(4) . . ?
S Ni Cl 92.64(4) 2_765 . ?
C1 S Ni 99.47(13) . . ?
C1 N1 C2 108.4(3) . . ?
C1 N1 B 120.4(4) . . ?
C2 N1 B 131.1(4) . . ?
C1 N2 C3 107.3(3) . . ?
C1 N2 C4 126.9(3) . . ?
C3 N2 C4 125.7(3) . . ?
N1 B N1 110.2(3) 3_675 2_765 ?
N1 B N1 110.2(3) 3_675 . ?
N1 B N1 110.2(3) 2_765 . ?
N1 B Ni 108.7(3) 3_675 . ?
N1 B Ni 108.7(3) 2_765 . ?
N1 B Ni 108.7(3) . . ?
N1 C1 N2 108.6(3) . . ?
N1 C1 S 120.8(3) . . ?
N2 C1 S 130.6(3) . . ?
C3 C2 N1 107.5(3) . . ?
C2 C3 N2 108.2(3) . . ?
N2 C4 C7 109.2(3) . . ?
N2 C4 C5 108.4(3) . . ?
C7 C4 C5 109.8(4) . . ?
N2 C4 C6 109.0(3) . . ?
C7 C4 C6 109.2(4) . . ?
C5 C4 C6 111.1(4) . . ?

loop_
_geom_bond_atom_site_label_1
_geom_bond_atom_site_label_2
_geom_bond_distance
_geom_bond_site_symmetry_2
_geom_bond_publ_flag
Ni B 2.110(8) . ?
Ni S 2.2519(10) 3_675 ?
Ni S 2.2519(10) . ?
Ni S 2.2519(10) 2_765 ?
Ni Cl 2.3374(19) . ?
S C1 1.719(3) . ?
N1 C1 1.345(4) . ?
N1 C2 1.387(4) . ?
N1 B 1.549(4) . ?
N2 C1 1.357(4) . ?
N2 C3 1.391(4) . ?
N2 C4 1.501(5) . ?
B N1 1.549(4) 3_675 ?
B N1 1.549(4) 2_765 ?
C2 C3 1.344(5) . ?
C4 C7 1.524(6) . ?
C4 C5 1.524(6) . ?
C4 C6 1.529(6) . ?
